data_7021767
loop_
_publ_author_name
'Anju, R. S.'
'Roy, Dipak Kumar'
'Geetharani, K.'
'Mondal, Bijan'
'Varghese, Babu'
'Ghosh, Sundargopal'

_publ_section_title
;
 A fine tuning of metallaborane to bridged-boryl complex,
 [(Cp*Ru)2(\m-H)(\m-CO)(\m-Bcat)] (cat = 1,2-O2C6H4; Cp* = \h(5)-C5Me5).
;
_journal_issue 36
_journal_name_full 'Dalton transactions (Cambridge, England : 2003)'
_journal_page_first 12828
_journal_page_last 12831
_journal_paper_doi 10.1039/c3dt51138c
_journal_volume 42
_journal_year 2013
_chemical_formula_sum 'C28 H40 B2 O4 Ru2'
_chemical_formula_weight 664.36
_chemical_name_systematic
; 
 ? 
;
_space_group_IT_number 19
_symmetry_cell_setting orthorhombic
_symmetry_space_group_name_Hall 'P 2ac 2ab'
_symmetry_space_group_name_H-M 'P 21 21 21'
_atom_sites_solution_hydrogens geom
_atom_sites_solution_primary direct
_atom_sites_solution_secondary difmap
_audit_creation_method SHELXL-97
_cell_angle_alpha 90.00
_cell_angle_beta 90.00
_cell_angle_gamma 90.00
_cell_formula_units_Z 4
_cell_length_a 9.6314(3)
_cell_length_b 13.3745(5)
_cell_length_c 22.5647(8)
_cell_measurement_reflns_used 6378
_cell_measurement_temperature 293(2)
_cell_measurement_theta_max 25.9
_cell_measurement_theta_min 2.7
_cell_volume 2906.68(17)
_computing_cell_refinement 'APEX2/SAINT (Bruker, 2004)'
_computing_data_collection 'APEX2 (Bruker, 2004)'
_computing_data_reduction 'SAINT/XPREP (Bruker, 2004)'
_computing_molecular_graphics 'ORTEP3 (Farrugia, 1997) and Mercury (Bruno et al., 2002)'
_computing_publication_material 'SHELXL-97 (Sheldrick, 2008)'
_computing_structure_refinement 'SHELXL-97 (Sheldrick, 2008)'
_computing_structure_solution 'SIR92 (Altornare et al., 1993)'
_diffrn_ambient_temperature 293(2)
_diffrn_measured_fraction_theta_full 0.999
_diffrn_measured_fraction_theta_max 0.999
_diffrn_measurement_device_type 'Bruker axs kappa apex2 CCD Diffractometer'
_diffrn_measurement_method '\w and \f scan'
_diffrn_radiation_monochromator graphite
_diffrn_radiation_source 'fine-focus sealed tube'
_diffrn_radiation_type MoK\a
_diffrn_radiation_wavelength 0.71073
_diffrn_reflns_av_R_equivalents 0.0342
_diffrn_reflns_av_sigmaI/netI 0.0267
_diffrn_reflns_limit_h_max 11
_diffrn_reflns_limit_h_min -10
_diffrn_reflns_limit_k_max 16
_diffrn_reflns_limit_k_min -16
_diffrn_reflns_limit_l_max 27
_diffrn_reflns_limit_l_min -27
_diffrn_reflns_number 29399
_diffrn_reflns_theta_full 26.00
_diffrn_reflns_theta_max 26.00
_diffrn_reflns_theta_min 2.30
_diffrn_standards_decay_% 0
_exptl_absorpt_coefficient_mu 1.069
_exptl_absorpt_correction_T_max 0.881
_exptl_absorpt_correction_T_min 0.652
_exptl_absorpt_correction_type multi-scan
_exptl_absorpt_process_details 'SADABS(Bruker, 1999)'
_exptl_crystal_colour yellow
_exptl_crystal_density_diffrn 1.518
_exptl_crystal_density_method 'not measured'
_exptl_crystal_description block
_exptl_crystal_F_000 1352
_exptl_crystal_size_max 0.35
_exptl_crystal_size_mid 0.28
_exptl_crystal_size_min 0.15
_refine_diff_density_max 0.855
_refine_diff_density_min -0.602
_refine_diff_density_rms 0.068
_refine_ls_abs_structure_details 'Flack H D (1983), Acta Cryst. A39, 876-881'
_refine_ls_abs_structure_Flack 0.00(5)
_refine_ls_extinction_method none
_refine_ls_goodness_of_fit_ref 1.076
_refine_ls_hydrogen_treatment constr
_refine_ls_matrix_type full
_refine_ls_number_parameters 380
_refine_ls_number_reflns 5697
_refine_ls_number_restraints 203
_refine_ls_restrained_S_all 1.097
_refine_ls_R_factor_all 0.0383
_refine_ls_R_factor_gt 0.0306
_refine_ls_shift/su_max 0.002
_refine_ls_shift/su_mean 0.000
_refine_ls_structure_factor_coef Fsqd
_refine_ls_weighting_details 'calc w=1/[\s^2^(Fo^2^)+(0.0456P)^2^+1.2335P] where P=(Fo^2^+2Fc^2^)/3'
_refine_ls_weighting_scheme calc
_refine_ls_wR_factor_gt 0.0767
_refine_ls_wR_factor_ref 0.0830
_reflns_number_gt 5074
_reflns_number_total 5697
_reflns_threshold_expression >2sigma(I)
_cod_data_source_file c3dt51138c.txt
_cod_data_source_block shelxl
_cod_original_sg_symbol_H-M P212121
_cod_database_code 7021767

loop_
_symmetry_equiv_pos_as_xyz
'x, y, z'
'-x+1/2, -y, z+1/2'
'x+1/2, -y+1/2, -z'
'-x, y+1/2, -z+1/2'

loop_
_atom_site_label
_atom_site_type_symbol
_atom_site_fract_x
_atom_site_fract_y
_atom_site_fract_z
_atom_site_U_iso_or_equiv
_atom_site_adp_type
_atom_site_occupancy
_atom_site_symmetry_multiplicity
_atom_site_calc_flag
_atom_site_refinement_flags
_atom_site_disorder_assembly
_atom_site_disorder_group
C1 C 0.3637(5) 0.5916(4) 0.6643(2) 0.0624(14) Uani 1 1 d . . .
C2 C 0.2497(5) 0.6260(4) 0.63308(19) 0.0512(10) Uani 1 1 d . . .
C3 C 0.2231(5) 0.7256(4) 0.6486(2) 0.0539(11) Uani 1 1 d . . .
C4 C 0.3226(6) 0.7544(4) 0.6911(2) 0.0682(14) Uani 1 1 d . . .
C5 C 0.4095(5) 0.6702(6) 0.7005(3) 0.081(2) Uani 1 1 d . . .
C6 C 0.5438(6) 0.6710(10) 0.7351(3) 0.163(5) Uani 1 1 d . . .
H6A H 0.6194 0.6545 0.7091 0.244 Uiso 1 1 calc R . .
H6B H 0.5389 0.6227 0.7665 0.244 Uiso 1 1 calc R . .
H6C H 0.5586 0.7363 0.7516 0.244 Uiso 1 1 calc R . .
C7 C 0.4351(9) 0.4931(6) 0.6570(3) 0.116(3) Uani 1 1 d . . .
H7A H 0.3740 0.4472 0.6372 0.173 Uiso 1 1 calc R . .
H7B H 0.4592 0.4670 0.6952 0.173 Uiso 1 1 calc R . .
H7C H 0.5178 0.5019 0.6338 0.173 Uiso 1 1 calc R . .
C8 C 0.1756(7) 0.5707(5) 0.5842(2) 0.0826(17) Uani 1 1 d . . .
H8A H 0.2055 0.5960 0.5465 0.124 Uiso 1 1 calc R . .
H8B H 0.0772 0.5802 0.5882 0.124 Uiso 1 1 calc R . .
H8C H 0.1968 0.5007 0.5868 0.124 Uiso 1 1 calc R . .
C9 C 0.1142(7) 0.7923(5) 0.6211(3) 0.092(2) Uani 1 1 d . . .
H9A H 0.1524 0.8251 0.5870 0.138 Uiso 1 1 calc R . .
H9B H 0.0851 0.8414 0.6495 0.138 Uiso 1 1 calc R . .
H9C H 0.0358 0.7526 0.6094 0.138 Uiso 1 1 calc R . .
C10 C 0.3397(9) 0.8583(5) 0.7171(3) 0.115(3) Uani 1 1 d . . .
H10A H 0.3940 0.8544 0.7527 0.173 Uiso 1 1 calc R . .
H10B H 0.2500 0.8856 0.7262 0.173 Uiso 1 1 calc R . .
H10C H 0.3859 0.9005 0.6889 0.173 Uiso 1 1 calc R . .
C11 C -0.0475(6) 0.6686(4) 0.8802(2) 0.0611(13) Uani 1 1 d . A .
C12 C -0.0020(6) 0.7675(4) 0.8658(2) 0.0656(15) Uani 1 1 d . A .
C13 C 0.1039(6) 0.7952(4) 0.9052(2) 0.0637(14) Uani 1 1 d . A .
C14 C 0.1271(6) 0.7144(4) 0.9448(2) 0.0632(14) Uani 1 1 d . A .
C15 C 0.0325(6) 0.6380(4) 0.9295(2) 0.0620(13) Uani 1 1 d . A .
C16 C 0.0066(9) 0.5432(6) 0.9639(3) 0.106(3) Uani 1 1 d . . .
H16A H -0.0601 0.5558 0.9946 0.160 Uiso 1 1 calc R . .
H16B H 0.0920 0.5206 0.9813 0.160 Uiso 1 1 calc R . .
H16C H -0.0286 0.4926 0.9376 0.160 Uiso 1 1 calc R . .
C17 C -0.1712(6) 0.6143(6) 0.8553(3) 0.0909(19) Uani 1 1 d . . .
H17A H -0.1419 0.5513 0.8391 0.136 Uiso 1 1 calc R . .
H17B H -0.2128 0.6540 0.8246 0.136 Uiso 1 1 calc R . .
H17C H -0.2377 0.6029 0.8862 0.136 Uiso 1 1 calc R . .
C18 C -0.0669(8) 0.8315(5) 0.8179(3) 0.100(2) Uani 1 1 d . . .
H18A H -0.1456 0.8664 0.8338 0.150 Uiso 1 1 calc R . .
H18B H -0.0964 0.7897 0.7857 0.150 Uiso 1 1 calc R . .
H18C H 0.0001 0.8790 0.8038 0.150 Uiso 1 1 calc R . .
C19 C 0.1728(9) 0.8954(4) 0.9088(4) 0.105(2) Uani 1 1 d . . .
H19A H 0.1672 0.9279 0.8710 0.157 Uiso 1 1 calc R . .
H19B H 0.2685 0.8869 0.9196 0.157 Uiso 1 1 calc R . .
H19C H 0.1269 0.9355 0.9381 0.157 Uiso 1 1 calc R . .
C20 C 0.2193(8) 0.7137(6) 0.9981(3) 0.091(2) Uani 1 1 d . . .
H20A H 0.1786 0.7540 1.0288 0.136 Uiso 1 1 calc R . .
H20B H 0.3086 0.7404 0.9878 0.136 Uiso 1 1 calc R . .
H20C H 0.2299 0.6464 1.0121 0.136 Uiso 1 1 calc R . .
C21 C 0.0046(6) 0.6251(5) 0.7153(2) 0.0704(16) Uani 1 1 d . . .
C22 C 0.3659(7) 0.6993(6) 0.8639(3) 0.087(2) Uani 1 1 d . A .
O1 O -0.1107(4) 0.6231(5) 0.7006(2) 0.116(2) Uani 1 1 d . . .
O2 O 0.4743(5) 0.7269(7) 0.8755(3) 0.153(3) Uani 1 1 d . . .
Ru1 Ru 0.19289(4) 0.63044(3) 0.726833(14) 0.04177(10) Uani 1 1 d . A .
Ru2 Ru 0.18230(4) 0.66391(3) 0.854894(14) 0.04825(11) Uani 1 1 d . . .
B1 B 0.1634(8) 0.5216(4) 0.8079(3) 0.0697(19) Uani 1 1 d DU A .
B2 B 0.3147(11) 0.5276(6) 0.8561(4) 0.054(2) Uani 0.606(8) 1 d PDU A 1
O4 O 0.5581(7) 0.5143(5) 0.9635(2) 0.169(6) Uani 0.606(8) 1 d PDU A 1
H4 H 0.5023 0.5548 0.9501 0.254 Uiso 0.606(8) 1 calc PR A 1
C28 C 0.5110(7) 0.4262(5) 0.9567(2) 0.095(4) Uani 0.606(8) 1 d PRDU A 1
C27 C 0.5987(7) 0.3520(5) 0.9782(2) 0.109(4) Uani 0.606(8) 1 d PRDU A 1
H27 H 0.6815 0.3694 0.9967 0.131 Uiso 0.606(8) 1 calc PR A 1
C26 C 0.5626(7) 0.2519(5) 0.9720(2) 0.112(4) Uani 0.606(8) 1 d PRDU A 1
H26 H 0.6213 0.2023 0.9864 0.134 Uiso 0.606(8) 1 calc PR A 1
C25 C 0.4389(7) 0.2260(5) 0.9443(2) 0.104(4) Uani 0.606(8) 1 d PRDU A 1
H25 H 0.4148 0.1590 0.9401 0.125 Uiso 0.606(8) 1 calc PR A 1
C24 C 0.3512(7) 0.3001(5) 0.9227(2) 0.096(3) Uani 0.606(8) 1 d PRDU A 1
H24 H 0.2684 0.2827 0.9042 0.116 Uiso 0.606(8) 1 calc PR A 1
C23 C 0.3872(7) 0.4002(5) 0.9289(2) 0.071(3) Uani 0.606(8) 1 d PRDU A 1
O3 O 0.3055(8) 0.4810(5) 0.9148(2) 0.0595(17) Uani 0.606(8) 1 d PDU A 1
B2' B 0.2272(17) 0.4897(16) 0.8767(8) 0.087(6) Uani 0.394(8) 1 d PDU A 2
O4' O 0.5868(10) 0.4689(6) 0.9510(3) 0.149(8) Uani 0.394(8) 1 d PDU A 2
H4' H 0.5464 0.5149 0.9342 0.223 Uiso 0.394(8) 1 calc PR A 2
C28' C 0.5165(10) 0.3830(6) 0.9422(3) 0.079(4) Uani 0.394(8) 1 d PRDU A 2
C27' C 0.5618(10) 0.2927(6) 0.9657(3) 0.086(4) Uani 0.394(8) 1 d PRDU A 2
H27' H 0.6433 0.2903 0.9878 0.103 Uiso 0.394(8) 1 calc PR A 2
C26' C 0.4854(10) 0.2060(6) 0.9563(3) 0.090(5) Uani 0.394(8) 1 d PRDU A 2
H26' H 0.5158 0.1456 0.9720 0.108 Uiso 0.394(8) 1 calc PR A 2
C25' C 0.3637(10) 0.2096(6) 0.9232(3) 0.098(5) Uani 0.394(8) 1 d PRDU A 2
H25' H 0.3126 0.1516 0.9169 0.118 Uiso 0.394(8) 1 calc PR A 2
C24' C 0.3184(10) 0.2999(6) 0.8997(3) 0.082(4) Uani 0.394(8) 1 d PRDU A 2
H24' H 0.2369 0.3023 0.8776 0.098 Uiso 0.394(8) 1 calc PR A 2
C23' C 0.3947(10) 0.3866(6) 0.9092(3) 0.080(4) Uani 0.394(8) 1 d PRDU A 2
O3' O 0.3677(12) 0.4755(10) 0.8809(7) 0.098(4) Uani 0.394(8) 1 d PDU A 2

loop_
_atom_site_aniso_label
_atom_site_aniso_U_11
_atom_site_aniso_U_22
_atom_site_aniso_U_33
_atom_site_aniso_U_23
_atom_site_aniso_U_13
_atom_site_aniso_U_12
C1 0.055(3) 0.082(4) 0.050(3) 0.002(3) 0.013(2) 0.021(3)
C2 0.056(2) 0.059(3) 0.039(2) -0.005(2) 0.0078(19) 0.001(2)
C3 0.054(3) 0.057(3) 0.050(2) 0.008(2) 0.011(2) 0.007(2)
C4 0.069(3) 0.079(4) 0.057(3) -0.009(3) 0.016(3) -0.023(3)
C5 0.039(3) 0.146(6) 0.058(3) 0.007(4) 0.001(2) -0.008(3)
C6 0.041(3) 0.367(17) 0.080(5) -0.018(8) -0.008(3) -0.022(6)
C7 0.117(6) 0.133(7) 0.096(5) 0.012(5) 0.035(5) 0.076(5)
C8 0.101(4) 0.102(4) 0.044(3) -0.007(3) 0.003(3) -0.018(4)
C9 0.108(5) 0.089(5) 0.078(4) 0.031(4) 0.018(4) 0.044(4)
C10 0.147(7) 0.098(5) 0.101(5) -0.034(4) 0.034(5) -0.070(5)
C11 0.067(3) 0.066(3) 0.050(3) -0.006(2) 0.011(2) 0.007(3)
C12 0.085(4) 0.060(3) 0.052(3) -0.001(2) 0.011(3) 0.030(3)
C13 0.085(4) 0.046(3) 0.060(3) -0.012(2) 0.010(3) 0.005(3)
C14 0.085(4) 0.068(3) 0.036(2) -0.014(2) 0.004(2) 0.005(3)
C15 0.082(4) 0.061(3) 0.042(3) 0.002(2) 0.006(2) 0.006(3)
C16 0.136(7) 0.102(6) 0.081(5) 0.030(4) 0.006(4) -0.023(5)
C17 0.071(4) 0.114(5) 0.087(4) -0.010(4) -0.003(4) -0.001(4)
C18 0.123(6) 0.098(5) 0.079(4) 0.011(4) 0.003(4) 0.065(5)
C19 0.141(6) 0.052(3) 0.121(6) -0.021(3) 0.006(6) -0.009(4)
C20 0.114(6) 0.106(5) 0.052(3) -0.010(3) -0.011(3) 0.006(4)
C21 0.057(3) 0.101(5) 0.053(3) -0.002(3) 0.012(2) 0.002(3)
C22 0.075(4) 0.132(6) 0.055(4) -0.030(4) -0.010(3) 0.015(4)
O1 0.045(2) 0.209(6) 0.095(3) -0.010(4) -0.016(2) -0.003(3)
O2 0.064(3) 0.280(10) 0.114(4) -0.076(5) -0.015(3) 0.002(4)
Ru1 0.04088(16) 0.0504(2) 0.03401(16) -0.00262(14) -0.00198(15) 0.00414(16)
Ru2 0.0614(2) 0.0480(2) 0.03539(18) -0.00612(14) -0.00657(17) 0.01481(18)
B1 0.115(6) 0.049(3) 0.045(3) -0.006(2) 0.007(3) 0.023(4)
B2 0.072(6) 0.047(4) 0.043(4) 0.013(4) 0.005(5) 0.030(5)
O4 0.149(11) 0.225(14) 0.134(10) -0.019(11) -0.052(9) -0.013(11)
C28 0.101(7) 0.143(8) 0.043(6) 0.005(6) 0.003(5) 0.059(7)
C27 0.114(7) 0.153(10) 0.061(6) 0.012(7) 0.012(5) 0.069(8)
C26 0.130(8) 0.124(9) 0.082(7) 0.030(7) 0.033(7) 0.077(8)
C25 0.133(9) 0.099(7) 0.078(7) 0.030(6) 0.027(7) 0.050(7)
C24 0.146(8) 0.090(6) 0.054(6) 0.030(5) 0.028(6) 0.043(6)
C23 0.099(6) 0.094(6) 0.021(4) 0.010(4) 0.000(4) 0.040(5)
O3 0.067(4) 0.080(4) 0.032(3) 0.018(3) 0.002(3) 0.034(4)
B2' 0.084(12) 0.081(11) 0.098(12) -0.004(10) 0.034(10) -0.010(9)
O4' 0.112(13) 0.162(16) 0.172(17) -0.063(14) -0.074(12) 0.042(12)
C28' 0.095(7) 0.105(8) 0.037(6) -0.008(6) 0.002(6) 0.058(7)
C27' 0.111(8) 0.087(9) 0.058(7) 0.016(7) 0.022(7) 0.082(7)
C26' 0.096(10) 0.105(9) 0.068(8) 0.039(8) 0.016(8) 0.047(8)
C25' 0.130(10) 0.091(8) 0.074(8) 0.026(8) 0.029(8) 0.020(8)
C24' 0.134(8) 0.073(7) 0.039(7) 0.029(6) 0.000(7) 0.032(7)
C23' 0.115(8) 0.095(8) 0.032(7) 0.016(6) -0.005(6) 0.045(7)
O3' 0.068(7) 0.094(8) 0.133(11) 0.008(9) -0.015(7) 0.018(6)

loop_
_atom_type_symbol
_atom_type_description
_atom_type_scat_dispersion_real
_atom_type_scat_dispersion_imag
_atom_type_scat_source
C C 0.0033 0.0016 'International Tables Vol C Tables 4.2.6.8 and 6.1.1.4'
H H 0.0000 0.0000 'International Tables Vol C Tables 4.2.6.8 and 6.1.1.4'
B B 0.0013 0.0007 'International Tables Vol C Tables 4.2.6.8 and 6.1.1.4'
O O 0.0106 0.0060 'International Tables Vol C Tables 4.2.6.8 and 6.1.1.4'
Ru Ru -1.2594 0.8363 'International Tables Vol C Tables 4.2.6.8 and 6.1.1.4'

loop_
_geom_angle_atom_site_label_1
_geom_angle_atom_site_label_2
_geom_angle_atom_site_label_3
_geom_angle
C2 C1 C5 107.3(5)
C2 C1 C7 127.0(6)
C5 C1 C7 125.4(6)
C2 C1 Ru1 70.1(3)
C5 C1 Ru1 71.8(3)
C7 C1 Ru1 127.9(4)
C1 C2 C3 109.5(5)
C1 C2 C8 125.9(5)
C3 C2 C8 124.2(5)
C1 C2 Ru1 73.5(3)
C3 C2 Ru1 71.7(3)
C8 C2 Ru1 127.1(4)
C2 C3 C4 107.8(4)
C2 C3 C9 125.9(5)
C4 C3 C9 126.2(5)
C2 C3 Ru1 71.0(3)
C4 C3 Ru1 72.6(3)
C9 C3 Ru1 125.5(4)
C3 C4 C5 106.6(5)
C3 C4 C10 126.0(6)
C5 C4 C10 127.3(6)
C3 C4 Ru1 70.2(3)
C5 C4 Ru1 71.7(3)
C10 C4 Ru1 127.1(4)
C1 C5 C4 108.8(5)
C1 C5 C6 125.1(8)
C4 C5 C6 125.2(8)
C1 C5 Ru1 71.5(3)
C4 C5 Ru1 71.2(3)
C6 C5 Ru1 131.7(5)
C5 C6 H6A 109.5
C5 C6 H6B 109.5
H6A C6 H6B 109.5
C5 C6 H6C 109.5
H6A C6 H6C 109.5
H6B C6 H6C 109.5
C1 C7 H7A 109.5
C1 C7 H7B 109.5
H7A C7 H7B 109.5
C1 C7 H7C 109.5
H7A C7 H7C 109.5
H7B C7 H7C 109.5
C2 C8 H8A 109.5
C2 C8 H8B 109.5
H8A C8 H8B 109.5
C2 C8 H8C 109.5
H8A C8 H8C 109.5
H8B C8 H8C 109.5
C3 C9 H9A 109.5
C3 C9 H9B 109.5
H9A C9 H9B 109.5
C3 C9 H9C 109.5
H9A C9 H9C 109.5
H9B C9 H9C 109.5
C4 C10 H10A 109.5
C4 C10 H10B 109.5
H10A C10 H10B 109.5
C4 C10 H10C 109.5
H10A C10 H10C 109.5
H10B C10 H10C 109.5
C15 C11 C12 106.3(5)
C15 C11 C17 125.8(5)
C12 C11 C17 127.1(6)
C15 C11 Ru2 70.2(3)
C12 C11 Ru2 70.9(3)
C17 C11 Ru2 131.3(4)
C13 C12 C11 108.8(5)
C13 C12 C18 127.1(6)
C11 C12 C18 124.0(6)
C13 C12 Ru2 70.2(3)
C11 C12 Ru2 72.5(3)
C18 C12 Ru2 126.3(4)
C12 C13 C14 108.2(5)
C12 C13 C19 126.3(6)
C14 C13 C19 125.3(6)
C12 C13 Ru2 73.4(3)
C14 C13 Ru2 70.5(3)
C19 C13 Ru2 125.7(5)
C15 C14 C13 107.2(5)
C15 C14 C20 125.1(5)
C13 C14 C20 127.2(6)
C15 C14 Ru2 73.1(3)
C13 C14 Ru2 72.1(3)
C20 C14 Ru2 126.6(4)
C14 C15 C11 109.5(5)
C14 C15 C16 126.2(5)
C11 C15 C16 124.0(6)
C14 C15 Ru2 69.9(3)
C11 C15 Ru2 73.5(3)
C16 C15 Ru2 128.5(5)
C15 C16 H16A 109.5
C15 C16 H16B 109.5
H16A C16 H16B 109.5
C15 C16 H16C 109.5
H16A C16 H16C 109.5
H16B C16 H16C 109.5
C11 C17 H17A 109.5
C11 C17 H17B 109.5
H17A C17 H17B 109.5
C11 C17 H17C 109.5
H17A C17 H17C 109.5
H17B C17 H17C 109.5
C12 C18 H18A 109.5
C12 C18 H18B 109.5
H18A C18 H18B 109.5
C12 C18 H18C 109.5
H18A C18 H18C 109.5
H18B C18 H18C 109.5
C13 C19 H19A 109.5
C13 C19 H19B 109.5
H19A C19 H19B 109.5
C13 C19 H19C 109.5
H19A C19 H19C 109.5
H19B C19 H19C 109.5
C14 C20 H20A 109.5
C14 C20 H20B 109.5
H20A C20 H20B 109.5
C14 C20 H20C 109.5
H20A C20 H20C 109.5
H20B C20 H20C 109.5
O1 C21 Ru1 171.4(5)
O2 C22 Ru2 171.8(6)
C21 Ru1 C2 96.3(2)
C21 Ru1 C3 92.3(2)
C2 Ru1 C3 37.31(19)
C21 Ru1 C4 122.2(3)
C2 Ru1 C4 61.97(19)
C3 Ru1 C4 37.18(19)
C21 Ru1 C1 129.2(2)
C2 Ru1 C1 36.49(18)
C3 Ru1 C1 61.85(19)
C4 Ru1 C1 62.0(2)
C21 Ru1 C5 153.6(2)
C2 Ru1 C5 61.0(2)
C3 Ru1 C5 61.6(2)
C4 Ru1 C5 37.1(2)
C1 Ru1 C5 36.6(2)
C21 Ru1 B1 88.1(3)
C2 Ru1 B1 139.91(19)
C3 Ru1 B1 177.23(18)
C4 Ru1 B1 144.0(2)
C1 Ru1 B1 115.9(2)
C5 Ru1 B1 117.8(3)
C21 Ru1 Ru2 96.38(16)
C2 Ru1 Ru2 165.63(13)
C3 Ru1 Ru2 135.23(14)
C4 Ru1 Ru2 105.23(13)
C1 Ru1 Ru2 133.37(14)
C5 Ru1 Ru2 104.98(15)
B1 Ru1 Ru2 47.40(14)
C22 Ru2 B1 110.9(3)
C22 Ru2 C14 92.9(2)
B1 Ru2 C14 133.9(2)
C22 Ru2 C13 93.8(3)
B1 Ru2 C13 155.1(3)
C14 Ru2 C13 37.4(2)
C22 Ru2 B2 70.1(4)
B1 Ru2 B2 48.7(3)
C14 Ru2 B2 112.3(3)
C13 Ru2 B2 146.7(3)
C22 Ru2 C15 125.0(2)
B1 Ru2 C15 100.1(2)
C14 Ru2 C15 37.0(2)
C13 Ru2 C15 61.3(2)
B2 Ru2 C15 103.5(3)
C22 Ru2 C12 125.7(3)
B1 Ru2 C12 121.3(3)
C14 Ru2 C12 61.5(2)
C13 Ru2 C12 36.4(2)
B2 Ru2 C12 161.6(3)
C15 Ru2 C12 60.60(19)
C22 Ru2 C11 153.4(2)
B1 Ru2 C11 93.7(3)
C14 Ru2 C11 61.8(2)
C13 Ru2 C11 61.4(2)
B2 Ru2 C11 125.0(3)
C15 Ru2 C11 36.32(19)
C12 Ru2 C11 36.6(2)
C22 Ru2 B2' 93.1(5)
B1 Ru2 B2' 43.5(5)
C14 Ru2 B2' 98.7(4)
C13 Ru2 B2' 135.8(4)
B2 Ru2 B2' 26.7(5)
C15 Ru2 B2' 79.3(4)
C12 Ru2 B2' 135.0(4)
C11 Ru2 B2' 98.5(4)
C22 Ru2 Ru1 96.61(19)
B1 Ru2 Ru1 52.49(16)
C14 Ru2 Ru1 164.72(15)
C13 Ru2 Ru1 129.60(15)
B2 Ru2 Ru1 82.3(2)
C15 Ru2 Ru1 137.69(14)
C12 Ru2 Ru1 103.19(14)
C11 Ru2 Ru1 106.56(13)
B2' Ru2 Ru1 92.7(4)
B2' B1 B2 35.7(7)
B2' B1 Ru2 75.5(8)
B2 B1 Ru2 66.8(3)
B2' B1 Ru1 144.1(8)
B2 B1 Ru1 109.9(4)
Ru2 B1 Ru1 80.1(2)
O3 B2 B1 118.2(7)
O3 B2 Ru2 108.9(5)
B1 B2 Ru2 64.5(3)
C28 O4 H4 109.5
O4 C28 C27 113.7
O4 C28 C23 126.3
C27 C28 C23 120.0
C28 C27 C26 120.0
C28 C27 H27 120.0
C26 C27 H27 120.0
C25 C26 C27 120.0
C25 C26 H26 120.0
C27 C26 H26 120.0
C24 C25 C26 120.0
C24 C25 H25 120.0
C26 C25 H25 120.0
C23 C24 C25 120.0
C23 C24 H24 120.0
C25 C24 H24 120.0
O3 C23 C24 126.2(5)
O3 C23 C28 113.5(5)
C24 C23 C28 120.0
C23 O3 B2 120.6(6)
O3' B2' B1 116.7(13)
O3' B2' Ru2 108.9(13)
B1 B2' Ru2 61.0(6)
C28' O4' H4' 109.5
O4' C28' C27' 121.8
O4' C28' C23' 118.2
C27' C28' C23' 120.0
C26' C27' C28' 120.0
C26' C27' H27' 120.0
C28' C27' H27' 120.0
C27' C26' C25' 120.0
C27' C26' H26' 120.0
C25' C26' H26' 120.0
C24' C25' C26' 120.0
C24' C25' H25' 120.0
C26' C25' H25' 120.0
C25' C24' C23' 120.0
C25' C24' H24' 120.0
C23' C24' H24' 120.0
O3' C23' C24' 123.4(7)
O3' C23' C28' 116.0(7)
C24' C23' C28' 120.0
B2' O3' C23' 109.8(13)

loop_
_geom_bond_atom_site_label_1
_geom_bond_atom_site_label_2
_geom_bond_distance
C1 C2 1.383(7)
C1 C5 1.403(9)
C1 C7 1.495(9)
C1 Ru1 2.229(5)
C2 C3 1.401(7)
C2 C8 1.507(7)
C2 Ru1 2.186(4)
C3 C4 1.410(7)
C3 C9 1.510(7)
C3 Ru1 2.195(5)
C4 C5 1.420(9)
C4 C10 1.516(8)
C4 Ru1 2.227(5)
C5 C6 1.511(8)
C5 Ru1 2.233(5)
C6 H6A 0.9600
C6 H6B 0.9600
C6 H6C 0.9600
C7 H7A 0.9600
C7 H7B 0.9600
C7 H7C 0.9600
C8 H8A 0.9600
C8 H8B 0.9600
C8 H8C 0.9600
C9 H9A 0.9600
C9 H9B 0.9600
C9 H9C 0.9600
C10 H10A 0.9600
C10 H10B 0.9600
C10 H10C 0.9600
C11 C15 1.413(7)
C11 C12 1.430(8)
C11 C17 1.505(8)
C11 Ru2 2.286(5)
C12 C13 1.404(8)
C12 C18 1.515(8)
C12 Ru2 2.265(5)
C13 C14 1.418(8)
C13 C19 1.497(8)
C13 Ru2 2.223(5)
C14 C15 1.412(8)
C14 C20 1.496(8)
C14 Ru2 2.203(5)
C15 C16 1.507(8)
C15 Ru2 2.244(5)
C16 H16A 0.9600
C16 H16B 0.9600
C16 H16C 0.9600
C17 H17A 0.9600
C17 H17B 0.9600
C17 H17C 0.9600
C18 H18A 0.9600
C18 H18B 0.9600
C18 H18C 0.9600
C19 H19A 0.9600
C19 H19B 0.9600
C19 H19C 0.9600
C20 H20A 0.9600
C20 H20B 0.9600
C20 H20C 0.9600
C21 O1 1.160(7)
C21 Ru1 1.834(6)
C22 O2 1.137(8)
C22 Ru2 1.842(7)
Ru1 B1 2.356(6)
Ru1 Ru2 2.9259(5)
Ru2 B1 2.186(6)
Ru2 B2 2.225(8)
Ru2 B2' 2.42(2)
B1 B2' 1.721(18)
B1 B2 1.819(12)
B2 O3 1.468(9)
O4 C28 1.2727
O4 H4 0.8200
C28 C27 1.3900
C28 C23 1.3900
C27 C26 1.3900
C27 H27 0.9300
C26 C25 1.3900
C26 H26 0.9300
C25 C24 1.3900
C25 H25 0.9300
C24 C23 1.3900
C24 H24 0.9300
C23 O3 1.374(7)
B2' O3' 1.370(15)
O4' C28' 1.3482
O4' H4' 0.8200
C28' C27' 1.3900
C28' C23' 1.3900
C27' C26' 1.3900
C27' H27' 0.9300
C26' C25' 1.3900
C26' H26' 0.9300
C25' C24' 1.3900
C25' H25' 0.9300
C24' C23' 1.3900
C24' H24' 0.9300
C23' O3' 1.374(13)

loop_
_geom_torsion_atom_site_label_1
_geom_torsion_atom_site_label_2
_geom_torsion_atom_site_label_3
_geom_torsion_atom_site_label_4
_geom_torsion
C5 C1 C2 C3 0.5(6)
C7 C1 C2 C3 -173.9(6)
Ru1 C1 C2 C3 63.1(3)
C5 C1 C2 C8 173.3(5)
C7 C1 C2 C8 -1.2(9)
Ru1 C1 C2 C8 -124.2(5)
C5 C1 C2 Ru1 -62.5(4)
C7 C1 C2 Ru1 123.0(6)
C1 C2 C3 C4 -0.4(5)
C8 C2 C3 C4 -173.4(5)
Ru1 C2 C3 C4 63.8(3)
C1 C2 C3 C9 175.2(5)
C8 C2 C3 C9 2.3(8)
Ru1 C2 C3 C9 -120.6(5)
C1 C2 C3 Ru1 -64.2(3)
C8 C2 C3 Ru1 122.9(5)
C2 C3 C4 C5 0.2(6)
C9 C3 C4 C5 -175.5(5)
Ru1 C3 C4 C5 62.9(4)
C2 C3 C4 C10 175.3(5)
C9 C3 C4 C10 -0.4(9)
Ru1 C3 C4 C10 -122.0(6)
C2 C3 C4 Ru1 -62.7(3)
C9 C3 C4 Ru1 121.7(5)
C2 C1 C5 C4 -0.4(6)
C7 C1 C5 C4 174.1(6)
Ru1 C1 C5 C4 -61.8(4)
C2 C1 C5 C6 -170.1(6)
C7 C1 C5 C6 4.5(10)
Ru1 C1 C5 C6 128.5(7)
C2 C1 C5 Ru1 61.4(3)
C7 C1 C5 Ru1 -124.0(6)
C3 C4 C5 C1 0.2(6)
C10 C4 C5 C1 -174.9(5)
Ru1 C4 C5 C1 62.0(4)
C3 C4 C5 C6 169.8(6)
C10 C4 C5 C6 -5.2(10)
Ru1 C4 C5 C6 -128.3(6)
C3 C4 C5 Ru1 -61.9(3)
C10 C4 C5 Ru1 123.1(6)
C15 C11 C12 C13 0.5(6)
C17 C11 C12 C13 171.1(5)
Ru2 C11 C12 C13 -61.1(4)
C15 C11 C12 C18 -176.0(5)
C17 C11 C12 C18 -5.4(8)
Ru2 C11 C12 C18 122.4(5)
C15 C11 C12 Ru2 61.7(3)
C17 C11 C12 Ru2 -127.8(5)
C11 C12 C13 C14 0.2(6)
C18 C12 C13 C14 176.6(5)
Ru2 C12 C13 C14 -62.4(4)
C11 C12 C13 C19 -174.9(6)
C18 C12 C13 C19 1.4(9)
Ru2 C12 C13 C19 122.5(6)
C11 C12 C13 Ru2 62.6(4)
C18 C12 C13 Ru2 -121.0(6)
C12 C13 C14 C15 -0.9(6)
C19 C13 C14 C15 174.3(6)
Ru2 C13 C14 C15 -65.1(4)
C12 C13 C14 C20 -173.1(5)
C19 C13 C14 C20 2.2(10)
Ru2 C13 C14 C20 122.7(6)
C12 C13 C14 Ru2 64.2(4)
C19 C13 C14 Ru2 -120.5(6)
C13 C14 C15 C11 1.3(6)
C20 C14 C15 C11 173.6(5)
Ru2 C14 C15 C11 -63.2(4)
C13 C14 C15 C16 -171.9(6)
C20 C14 C15 C16 0.4(9)
Ru2 C14 C15 C16 123.6(6)
C13 C14 C15 Ru2 64.5(4)
C20 C14 C15 Ru2 -123.2(6)
C12 C11 C15 C14 -1.1(6)
C17 C11 C15 C14 -171.8(5)
Ru2 C11 C15 C14 61.0(4)
C12 C11 C15 C16 172.3(6)
C17 C11 C15 C16 1.6(9)
Ru2 C11 C15 C16 -125.7(6)
C12 C11 C15 Ru2 -62.1(3)
C17 C11 C15 Ru2 127.2(5)
O1 C21 Ru1 C2 -8(5)
O1 C21 Ru1 C3 29(5)
O1 C21 Ru1 C4 53(5)
O1 C21 Ru1 C1 -25(5)
O1 C21 Ru1 C5 21(5)
O1 C21 Ru1 B1 -148(5)
O1 C21 Ru1 Ru2 165(4)
C1 C2 Ru1 C21 -156.8(4)
C3 C2 Ru1 C21 85.5(3)
C8 C2 Ru1 C21 -34.0(6)
C1 C2 Ru1 C3 117.7(4)
C8 C2 Ru1 C3 -119.5(6)
C1 C2 Ru1 C4 79.9(4)
C3 C2 Ru1 C4 -37.8(3)
C8 C2 Ru1 C4 -157.3(6)
C3 C2 Ru1 C1 -117.7(4)
C8 C2 Ru1 C1 122.8(7)
C1 C2 Ru1 C5 37.5(4)
C3 C2 Ru1 C5 -80.2(4)
C8 C2 Ru1 C5 160.2(6)
C1 C2 Ru1 B1 -62.3(5)
C3 C2 Ru1 B1 -180.0(4)
C8 C2 Ru1 B1 60.5(6)
C1 C2 Ru1 Ru2 51.4(7)
C3 C2 Ru1 Ru2 -66.3(6)
C8 C2 Ru1 Ru2 174.2(4)
C2 C3 Ru1 C21 -97.4(3)
C4 C3 Ru1 C21 146.1(4)
C9 C3 Ru1 C21 23.6(6)
C4 C3 Ru1 C2 -116.5(4)
C9 C3 Ru1 C2 121.0(6)
C2 C3 Ru1 C4 116.5(4)
C9 C3 Ru1 C4 -122.4(7)
C2 C3 Ru1 C1 36.7(3)
C4 C3 Ru1 C1 -79.9(3)
C9 C3 Ru1 C1 157.7(6)
C2 C3 Ru1 C5 78.5(3)
C4 C3 Ru1 C5 -38.1(3)
C9 C3 Ru1 C5 -160.5(6)
C2 C3 Ru1 B1 0(5)
C4 C3 Ru1 B1 -116(5)
C9 C3 Ru1 B1 121(5)
C2 C3 Ru1 Ru2 161.2(2)
C4 C3 Ru1 Ru2 44.6(4)
C9 C3 Ru1 Ru2 -77.8(6)
C3 C4 Ru1 C21 -41.2(4)
C5 C4 Ru1 C21 -157.2(3)
C10 C4 Ru1 C21 79.5(7)
C3 C4 Ru1 C2 37.9(3)
C5 C4 Ru1 C2 -78.1(4)
C10 C4 Ru1 C2 158.6(7)
C5 C4 Ru1 C3 -116.0(5)
C10 C4 Ru1 C3 120.7(8)
C3 C4 Ru1 C1 79.5(3)
C5 C4 Ru1 C1 -36.6(3)
C10 C4 Ru1 C1 -159.9(7)
C3 C4 Ru1 C5 116.0(5)
C10 C4 Ru1 C5 -123.3(8)
C3 C4 Ru1 B1 175.8(3)
C5 C4 Ru1 B1 59.7(5)
C10 C4 Ru1 B1 -63.6(8)
C3 C4 Ru1 Ru2 -149.1(3)
C5 C4 Ru1 Ru2 94.8(3)
C10 C4 Ru1 Ru2 -28.5(7)
C2 C1 Ru1 C21 30.3(5)
C5 C1 Ru1 C21 147.3(4)
C7 C1 Ru1 C21 -91.6(7)
C5 C1 Ru1 C2 116.9(5)
C7 C1 Ru1 C2 -121.9(8)
C2 C1 Ru1 C3 -37.5(3)
C5 C1 Ru1 C3 79.4(4)
C7 C1 Ru1 C3 -159.4(7)
C2 C1 Ru1 C4 -79.9(3)
C5 C1 Ru1 C4 37.1(4)
C7 C1 Ru1 C4 158.2(7)
C2 C1 Ru1 C5 -116.9(5)
C7 C1 Ru1 C5 121.2(8)
C2 C1 Ru1 B1 140.7(3)
C5 C1 Ru1 B1 -102.4(4)
C7 C1 Ru1 B1 18.8(7)
C2 C1 Ru1 Ru2 -164.5(2)
C5 C1 Ru1 Ru2 -47.6(4)
C7 C1 Ru1 Ru2 73.6(7)
C1 C5 Ru1 C21 -70.7(8)
C4 C5 Ru1 C21 47.5(8)
C6 C5 Ru1 C21 168.3(9)
C1 C5 Ru1 C2 -37.3(3)
C4 C5 Ru1 C2 80.9(3)
C6 C5 Ru1 C2 -158.3(10)
C1 C5 Ru1 C3 -80.1(3)
C4 C5 Ru1 C3 38.1(3)
C6 C5 Ru1 C3 158.9(10)
C1 C5 Ru1 C4 -118.2(5)
C6 C5 Ru1 C4 120.8(11)
C4 C5 Ru1 C1 118.2(5)
C6 C5 Ru1 C1 -121.0(11)
C1 C5 Ru1 B1 96.9(3)
C4 C5 Ru1 B1 -145.0(3)
C6 C5 Ru1 B1 -24.2(10)
C1 C5 Ru1 Ru2 146.2(3)
C4 C5 Ru1 Ru2 -95.6(3)
C6 C5 Ru1 Ru2 25.2(10)
O2 C22 Ru2 B1 -150(6)
O2 C22 Ru2 C14 -11(6)
O2 C22 Ru2 C13 27(6)
O2 C22 Ru2 B2 -123(6)
O2 C22 Ru2 C15 -31(6)
O2 C22 Ru2 C12 46(6)
O2 C22 Ru2 C11 6(7)
O2 C22 Ru2 B2' -110(6)
O2 C22 Ru2 Ru1 157(6)
C15 C14 Ru2 C22 -152.5(4)
C13 C14 Ru2 C22 92.5(4)
C20 C14 Ru2 C22 -31.0(6)
C15 C14 Ru2 B1 -29.4(5)
C13 C14 Ru2 B1 -144.5(4)
C20 C14 Ru2 B1 92.1(6)
C15 C14 Ru2 C13 115.1(5)
C20 C14 Ru2 C13 -123.4(7)
C15 C14 Ru2 B2 -82.8(4)
C13 C14 Ru2 B2 162.1(4)
C20 C14 Ru2 B2 38.7(7)
C13 C14 Ru2 C15 -115.1(5)
C20 C14 Ru2 C15 121.5(7)
C15 C14 Ru2 C12 78.0(3)
C13 C14 Ru2 C12 -37.1(3)
C20 C14 Ru2 C12 -160.5(6)
C15 C14 Ru2 C11 36.1(3)
C13 C14 Ru2 C11 -78.9(4)
C20 C14 Ru2 C11 157.7(6)
C15 C14 Ru2 B2' -58.9(5)
C13 C14 Ru2 B2' -174.0(5)
C20 C14 Ru2 B2' 62.6(7)
C15 C14 Ru2 Ru1 78.9(7)
C13 C14 Ru2 Ru1 -36.2(8)
C20 C14 Ru2 Ru1 -159.6(4)
C12 C13 Ru2 C22 153.4(4)
C14 C13 Ru2 C22 -89.8(4)
C19 C13 Ru2 C22 30.2(6)
C12 C13 Ru2 B1 -33.0(7)
C14 C13 Ru2 B1 83.8(6)
C19 C13 Ru2 B1 -156.2(6)
C12 C13 Ru2 C14 -116.8(5)
C19 C13 Ru2 C14 120.0(7)
C12 C13 Ru2 B2 -148.0(6)
C14 C13 Ru2 B2 -31.2(7)
C19 C13 Ru2 B2 88.9(8)
C12 C13 Ru2 C15 -78.4(4)
C14 C13 Ru2 C15 38.4(3)
C19 C13 Ru2 C15 158.5(7)
C14 C13 Ru2 C12 116.8(5)
C19 C13 Ru2 C12 -123.2(7)
C12 C13 Ru2 C11 -36.8(3)
C14 C13 Ru2 C11 80.0(4)
C19 C13 Ru2 C11 -159.9(6)
C12 C13 Ru2 B2' -108.2(7)
C14 C13 Ru2 B2' 8.6(7)
C19 C13 Ru2 B2' 128.6(8)
C12 C13 Ru2 Ru1 51.6(4)
C14 C13 Ru2 Ru1 168.4(3)
C19 C13 Ru2 Ru1 -71.6(6)
C14 C15 Ru2 C22 34.3(5)
C11 C15 Ru2 C22 152.9(4)
C16 C15 Ru2 C22 -86.5(7)
C14 C15 Ru2 B1 158.9(4)
C11 C15 Ru2 B1 -82.5(4)
C16 C15 Ru2 B1 38.1(6)
C11 C15 Ru2 C14 118.6(5)
C16 C15 Ru2 C14 -120.8(7)
C14 C15 Ru2 C13 -38.8(3)
C11 C15 Ru2 C13 79.8(4)
C16 C15 Ru2 C13 -159.6(6)
C14 C15 Ru2 B2 109.2(4)
C11 C15 Ru2 B2 -132.2(4)
C16 C15 Ru2 B2 -11.6(6)
C14 C15 Ru2 C12 -80.7(4)
C11 C15 Ru2 C12 37.9(3)
C16 C15 Ru2 C12 158.5(6)
C14 C15 Ru2 C11 -118.6(5)
C16 C15 Ru2 C11 120.6(7)
C14 C15 Ru2 B2' 120.5(5)
C11 C15 Ru2 B2' -120.9(5)
C16 C15 Ru2 B2' -0.3(7)
C14 C15 Ru2 Ru1 -157.4(3)
C11 C15 Ru2 Ru1 -38.8(4)
C16 C15 Ru2 Ru1 81.8(6)
C13 C12 Ru2 C22 -33.4(5)
C11 C12 Ru2 C22 -151.6(4)
C18 C12 Ru2 C22 88.7(7)
C13 C12 Ru2 B1 164.4(3)
C11 C12 Ru2 B1 46.2(4)
C18 C12 Ru2 B1 -73.5(7)
C13 C12 Ru2 C14 38.1(3)
C11 C12 Ru2 C14 -80.1(3)
C18 C12 Ru2 C14 160.1(7)
C11 C12 Ru2 C13 -118.2(5)
C18 C12 Ru2 C13 122.1(8)
C13 C12 Ru2 B2 112.7(9)
C11 C12 Ru2 B2 -5.5(10)
C18 C12 Ru2 B2 -125.2(9)
C13 C12 Ru2 C15 80.6(3)
C11 C12 Ru2 C15 -37.6(3)
C18 C12 Ru2 C15 -157.3(7)
C13 C12 Ru2 C11 118.2(5)
C18 C12 Ru2 C11 -119.7(7)
C13 C12 Ru2 B2' 110.7(7)
C11 C12 Ru2 B2' -7.5(7)
C18 C12 Ru2 B2' -127.2(8)
C13 C12 Ru2 Ru1 -141.7(3)
C11 C12 Ru2 Ru1 100.1(3)
C18 C12 Ru2 Ru1 -19.6(6)
C15 C11 Ru2 C22 -56.4(8)
C12 C11 Ru2 C22 59.7(8)
C17 C11 Ru2 C22 -177.2(7)
C15 C11 Ru2 B1 102.0(3)
C12 C11 Ru2 B1 -141.8(3)
C17 C11 Ru2 B1 -18.8(6)
C15 C11 Ru2 C14 -36.8(3)
C12 C11 Ru2 C14 79.3(3)
C17 C11 Ru2 C14 -157.6(7)
C15 C11 Ru2 C13 -79.6(3)
C12 C11 Ru2 C13 36.6(3)
C17 C11 Ru2 C13 159.6(6)
C15 C11 Ru2 B2 61.7(4)
C12 C11 Ru2 B2 177.9(4)
C17 C11 Ru2 B2 -59.1(7)
C12 C11 Ru2 C15 116.1(5)
C17 C11 Ru2 C15 -120.8(7)
C15 C11 Ru2 C12 -116.1(5)
C17 C11 Ru2 C12 123.1(7)
C15 C11 Ru2 B2' 58.5(5)
C12 C11 Ru2 B2' 174.7(5)
C17 C11 Ru2 B2' -62.3(7)
C15 C11 Ru2 Ru1 153.9(3)
C12 C11 Ru2 Ru1 -89.9(3)
C17 C11 Ru2 Ru1 33.1(6)
C21 Ru1 Ru2 C22 -167.2(3)
C2 Ru1 Ru2 C22 -15.4(6)
C3 Ru1 Ru2 C22 -67.4(3)
C4 Ru1 Ru2 C22 -41.3(3)
C1 Ru1 Ru2 C22 24.4(3)
C5 Ru1 Ru2 C22 -2.8(3)
B1 Ru1 Ru2 C22 111.4(4)
C21 Ru1 Ru2 B1 81.4(3)
C2 Ru1 Ru2 B1 -126.8(6)
C3 Ru1 Ru2 B1 -178.8(3)
C4 Ru1 Ru2 B1 -152.7(3)
C1 Ru1 Ru2 B1 -87.0(3)
C5 Ru1 Ru2 B1 -114.1(3)
C21 Ru1 Ru2 C14 -38.9(6)
C2 Ru1 Ru2 C14 112.9(8)
C3 Ru1 Ru2 C14 60.9(6)
C4 Ru1 Ru2 C14 87.0(6)
C1 Ru1 Ru2 C14 152.6(6)
C5 Ru1 Ru2 C14 125.5(6)
B1 Ru1 Ru2 C14 -120.4(6)
C21 Ru1 Ru2 C13 -66.7(3)
C2 Ru1 Ru2 C13 85.1(6)
C3 Ru1 Ru2 C13 33.1(3)
C4 Ru1 Ru2 C13 59.3(3)
C1 Ru1 Ru2 C13 124.9(3)
C5 Ru1 Ru2 C13 97.8(3)
B1 Ru1 Ru2 C13 -148.1(3)
C21 Ru1 Ru2 B2 124.0(3)
C2 Ru1 Ru2 B2 -84.2(6)
C3 Ru1 Ru2 B2 -136.2(3)
C4 Ru1 Ru2 B2 -110.1(3)
C1 Ru1 Ru2 B2 -44.4(3)
C5 Ru1 Ru2 B2 -71.6(4)
B1 Ru1 Ru2 B2 42.6(4)
C21 Ru1 Ru2 C15 22.4(3)
C2 Ru1 Ru2 C15 174.2(6)
C3 Ru1 Ru2 C15 122.2(3)
C4 Ru1 Ru2 C15 148.3(3)
C1 Ru1 Ru2 C15 -146.0(3)
C5 Ru1 Ru2 C15 -173.2(3)
B1 Ru1 Ru2 C15 -59.0(3)
C21 Ru1 Ru2 C12 -38.1(3)
C2 Ru1 Ru2 C12 113.7(6)
C3 Ru1 Ru2 C12 61.7(2)
C4 Ru1 Ru2 C12 87.8(2)
C1 Ru1 Ru2 C12 153.4(3)
C5 Ru1 Ru2 C12 126.3(3)
B1 Ru1 Ru2 C12 -119.6(3)
C21 Ru1 Ru2 C11 -0.3(3)
C2 Ru1 Ru2 C11 151.5(6)
C3 Ru1 Ru2 C11 99.5(2)
C4 Ru1 Ru2 C11 125.6(2)
C1 Ru1 Ru2 C11 -168.8(3)
C5 Ru1 Ru2 C11 164.1(3)
B1 Ru1 Ru2 C11 -81.8(3)
C21 Ru1 Ru2 B2' 99.4(5)
C2 Ru1 Ru2 B2' -108.8(7)
C3 Ru1 Ru2 B2' -160.8(4)
C4 Ru1 Ru2 B2' -134.7(4)
C1 Ru1 Ru2 B2' -69.0(5)
C5 Ru1 Ru2 B2' -96.2(5)
B1 Ru1 Ru2 B2' 18.0(5)
C22 Ru2 B1 B2' 71.4(7)
C14 Ru2 B1 B2' -45.0(7)
C13 Ru2 B1 B2' -101.8(8)
B2 Ru2 B1 B2' 36.7(7)
C15 Ru2 B1 B2' -62.5(6)
C12 Ru2 B1 B2' -124.1(6)
C11 Ru2 B1 B2' -98.5(6)
Ru1 Ru2 B1 B2' 153.4(7)
C22 Ru2 B1 B2 34.7(4)
C14 Ru2 B1 B2 -81.6(5)
C13 Ru2 B1 B2 -138.5(6)
C15 Ru2 B1 B2 -99.1(4)
C12 Ru2 B1 B2 -160.7(4)
C11 Ru2 B1 B2 -135.2(4)
B2' Ru2 B1 B2 -36.7(7)
Ru1 Ru2 B1 B2 116.8(4)
C22 Ru2 B1 Ru1 -82.1(3)
C14 Ru2 B1 Ru1 161.6(2)
C13 Ru2 B1 Ru1 104.8(5)
B2 Ru2 B1 Ru1 -116.8(4)
C15 Ru2 B1 Ru1 144.1(2)
C12 Ru2 B1 Ru1 82.5(3)
C11 Ru2 B1 Ru1 108.1(2)
B2' Ru2 B1 Ru1 -153.4(7)
C21 Ru1 B1 B2' -148.1(12)
C2 Ru1 B1 B2' 114.4(12)
C3 Ru1 B1 B2' 114(5)
C4 Ru1 B1 B2' 1.3(13)
C1 Ru1 B1 B2' 78.6(12)
C5 Ru1 B1 B2' 37.4(12)
Ru2 Ru1 B1 B2' -47.6(12)
C21 Ru1 B1 B2 -161.3(4)
C2 Ru1 B1 B2 101.3(4)
C3 Ru1 B1 B2 101(5)
C4 Ru1 B1 B2 -11.9(6)
C1 Ru1 B1 B2 65.4(4)
C5 Ru1 B1 B2 24.2(5)
Ru2 Ru1 B1 B2 -60.8(4)
C21 Ru1 B1 Ru2 -100.5(3)
C2 Ru1 B1 Ru2 162.0(2)
C3 Ru1 B1 Ru2 162(5)
C4 Ru1 B1 Ru2 48.9(4)
C1 Ru1 B1 Ru2 126.2(2)
C5 Ru1 B1 Ru2 85.0(3)
B2' B1 B2 O3 1.2(13)
Ru2 B1 B2 O3 98.7(6)
Ru1 B1 B2 O3 168.0(5)
B2' B1 B2 Ru2 -97.5(13)
Ru1 B1 B2 Ru2 69.3(3)
C22 Ru2 B2 O3 101.5(7)
B1 Ru2 B2 O3 -112.9(8)
C14 Ru2 B2 O3 16.7(8)
C13 Ru2 B2 O3 36.5(10)
C15 Ru2 B2 O3 -21.2(7)
C12 Ru2 B2 O3 -49.7(13)
C11 Ru2 B2 O3 -53.7(8)
B2' Ru2 B2 O3 -46.6(10)
Ru1 Ru2 B2 O3 -158.6(7)
C22 Ru2 B2 B1 -145.6(4)
C14 Ru2 B2 B1 129.6(3)
C13 Ru2 B2 B1 149.5(5)
C15 Ru2 B2 B1 91.7(3)
C12 Ru2 B2 B1 63.3(9)
C11 Ru2 B2 B1 59.3(4)
B2' Ru2 B2 B1 66.3(10)
Ru1 Ru2 B2 B1 -45.6(3)
O4 C28 C27 C26 -177.9
C23 C28 C27 C26 0.0
C28 C27 C26 C25 0.0
C27 C26 C25 C24 0.0
C26 C25 C24 C23 0.0
C25 C24 C23 O3 -173.7(4)
C25 C24 C23 C28 0.0
O4 C28 C23 O3 -7.9(3)
C27 C28 C23 O3 174.4(3)
O4 C28 C23 C24 177.6
C27 C28 C23 C24 0.0
C24 C23 O3 B2 -92.7(8)
C28 C23 O3 B2 93.3(7)
B1 B2 O3 C23 115.2(8)
Ru2 B2 O3 C23 -174.2(6)
B2 B1 B2' O3' -27.5(10)
Ru2 B1 B2' O3' -97.7(17)
Ru1 B1 B2' O3' -49(2)
B2 B1 B2' Ru2 70.2(11)
Ru1 B1 B2' Ru2 48.7(10)
C22 Ru2 B2' O3' -6.8(13)
B1 Ru2 B2' O3' 110.7(14)
C14 Ru2 B2' O3' -100.3(12)
C13 Ru2 B2' O3' -105.5(12)
B2 Ru2 B2' O3' 23.0(9)
C15 Ru2 B2' O3' -131.9(13)
C12 Ru2 B2' O3' -158.4(10)
C11 Ru2 B2' O3' -162.9(12)
Ru1 Ru2 B2' O3' 89.9(13)
C22 Ru2 B2' B1 -117.6(5)
C14 Ru2 B2' B1 149.0(5)
C13 Ru2 B2' B1 143.7(5)
B2 Ru2 B2' B1 -87.7(10)
C15 Ru2 B2' B1 117.3(6)
C12 Ru2 B2' B1 90.9(7)
C11 Ru2 B2' B1 86.4(5)
Ru1 Ru2 B2' B1 -20.8(5)
O4' C28' C27' C26' 179.2
C23' C28' C27' C26' 0.0
C28' C27' C26' C25' 0.0
C27' C26' C25' C24' 0.0
C26' C25' C24' C23' 0.0
C25' C24' C23' O3' 170.8(8)
C25' C24' C23' C28' 0.0
O4' C28' C23' O3' 9.3(7)
C27' C28' C23' O3' -171.5(7)
O4' C28' C23' C24' -179.3
C27' C28' C23' C24' 0.0
B1 B2' O3' C23' -130.6(14)
Ru2 B2' O3' C23' 163.1(8)
C24' C23' O3' B2' 39.5(17)
C28' C23' O3' B2' -149.3(12)
